data_7035999
loop_
_publ_author_name
'Hatnean, Jillian A.'
'Johnson, Samuel A.'

_publ_section_title
;
 Diamagnetic molybdenum nitride complexes supported by diligating tripodal
 triamido-phosphine ligands as precursors to paramagnetic phosphine
 donors.
;
_journal_issue 33
_journal_name_full 'Dalton transactions (Cambridge, England : 2003)'
_journal_page_first 14925
_journal_page_last 14936
_journal_paper_doi 10.1039/c5dt01415h
_journal_volume 44
_journal_year 2015
_chemical_formula_moiety 'C21 H21 Mo N4 P'
_chemical_formula_sum 'C21 H21 Mo N4 P'
_chemical_formula_weight 456.33
_chemical_name_systematic
;
 ?
;
_space_group_IT_number 14
_symmetry_cell_setting monoclinic
_symmetry_space_group_name_Hall '-P 2yn'
_symmetry_space_group_name_H-M 'P 1 21/n 1'
_atom_sites_solution_hydrogens geom
_atom_sites_solution_primary direct
_atom_sites_solution_secondary difmap
_audit_conform_dict_location ftp://ftp.iucr.org/pub/cif_core.dic
_audit_conform_dict_name cif_core.dic
_audit_conform_dict_version 2.3
_audit_creation_date 2012-04-07T02:39:52-00:00
_audit_creation_method 'WinGX routine CIF_UPDATE'
_audit_update_record
;
2015-06-26 deposited with the CCDC.
2015-07-22 downloaded from the CCDC.
;
_cell_angle_alpha 90
_cell_angle_beta 90.8940(10)
_cell_angle_gamma 90
_cell_formula_units_Z 4
_cell_length_a 11.2509(11)
_cell_length_b 7.2175(7)
_cell_length_c 24.609(2)
_cell_measurement_reflns_used 8108
_cell_measurement_temperature 173(2)
_cell_measurement_theta_max 28.24
_cell_measurement_theta_min 2.94
_cell_volume 1998.1(3)
_computing_cell_refinement 'Bruker SMART'
_computing_data_collection 'Bruker SMART'
_computing_data_reduction 'Bruker SAINT'
_computing_molecular_graphics 'Bruker SHELXTL'
_computing_publication_material 'Bruker SHELXTL'
_computing_structure_refinement 'SHELXL-97 (Sheldrick, 1997)'
_computing_structure_solution 'Bruker SHELXTL'
_diffrn_ambient_temperature 173(2)
_diffrn_measured_fraction_theta_full 0.983
_diffrn_measured_fraction_theta_max 0.983
_diffrn_measurement_device_type 'CCD area detector'
_diffrn_measurement_method 'phi and omega scans'
_diffrn_radiation_monochromator graphite
_diffrn_radiation_type MoK\a
_diffrn_radiation_wavelength 0.71073
_diffrn_reflns_av_R_equivalents 0.0767
_diffrn_reflns_av_unetI/netI 0.0661
_diffrn_reflns_limit_h_max 14
_diffrn_reflns_limit_h_min -14
_diffrn_reflns_limit_k_max 9
_diffrn_reflns_limit_k_min -9
_diffrn_reflns_limit_l_max 31
_diffrn_reflns_limit_l_min -31
_diffrn_reflns_number 21425
_diffrn_reflns_theta_full 27.5
_diffrn_reflns_theta_max 27.5
_diffrn_reflns_theta_min 1.66
_exptl_absorpt_coefficient_mu 0.749
_exptl_absorpt_correction_T_max 0.9925
_exptl_absorpt_correction_T_min 0.8646
_exptl_absorpt_correction_type multi-scan
_exptl_absorpt_process_details 'SADABS, BRUKER 2001'
_exptl_crystal_colour orange
_exptl_crystal_density_diffrn 1.517
_exptl_crystal_density_method 'not measured'
_exptl_crystal_description plate
_exptl_crystal_F_000 928
_exptl_crystal_size_max 0.2
_exptl_crystal_size_mid 0.05
_exptl_crystal_size_min 0.01
_refine_diff_density_max 0.736
_refine_diff_density_min -0.584
_refine_diff_density_rms 0.181
_refine_ls_extinction_method none
_refine_ls_goodness_of_fit_ref 1.01
_refine_ls_hydrogen_treatment constr
_refine_ls_matrix_type full
_refine_ls_number_parameters 244
_refine_ls_number_reflns 4522
_refine_ls_number_restraints 0
_refine_ls_restrained_S_all 1.01
_refine_ls_R_factor_all 0.0777
_refine_ls_R_factor_gt 0.0425
_refine_ls_shift/su_max 0
_refine_ls_shift/su_mean 0
_refine_ls_structure_factor_coef Fsqd
_refine_ls_weighting_details 'calc w=1/[\s^2^(Fo^2^)+(0.0485P)^2^+0.0000P] where P=(Fo^2^+2Fc^2^)/3'
_refine_ls_weighting_scheme calc
_refine_ls_wR_factor_gt 0.0813
_refine_ls_wR_factor_ref 0.1051
_reflns_number_gt 3000
_reflns_number_total 4522
_reflns_threshold_expression >2sigma(I)
_cod_data_source_file c5dt01415h1.cif
_cod_data_source_block 2b
_cod_depositor_comments
;
The following automatic conversions were performed:

'_symmetry_cell_setting' value 'Monoclinic' changed to 'monoclinic'
according to
/usr/data/users/saulius/crontab/automatic-downloads/rss-feeds/RSC/lib/dictionaries/cif_core.dic
dictionary named 'cif_core.dic' version 2.4.2 from 2011-04-26.

Automatic conversion script
Id: cif_fix_values 3271 2015-04-21 07:52:19Z andrius 

 Adding full bibliography for 7035997--7036004.cif.
;
_cod_original_sg_symbol_H-M 'P 21/n'
_cod_database_code 7035999

loop_
_symmetry_equiv_pos_as_xyz
'x, y, z'
'-x+1/2, y+1/2, -z+1/2'
'-x, -y, -z'
'x-1/2, -y-1/2, z-1/2'

loop_
_atom_site_label
_atom_site_type_symbol
_atom_site_fract_x
_atom_site_fract_y
_atom_site_fract_z
_atom_site_U_iso_or_equiv
_atom_site_adp_type
_atom_site_occupancy
_atom_site_symmetry_multiplicity
_atom_site_calc_flag
_atom_site_refinement_flags
Mo1 Mo 0.41171(3) 0.74936(5) 0.149258(13) 0.01867(10) Uani 1 1 d .
P1 P 0.33711(10) 0.40106(15) 0.20031(5) 0.0301(3) Uani 1 1 d .
N1 N 0.2383(3) 0.7221(4) 0.14721(13) 0.0224(7) Uani 1 1 d .
N2 N 0.4664(3) 0.7344(4) 0.22485(13) 0.0241(7) Uani 1 1 d .
N3 N 0.4820(3) 0.5378(4) 0.11346(12) 0.0193(7) Uani 1 1 d .
N4 N 0.4549(3) 0.9432(4) 0.11952(13) 0.0239(8) Uani 1 1 d .
C1 C 0.2115(3) 0.5457(5) 0.17403(17) 0.0282(10) Uani 1 1 d .
H1A H 0.165 0.4692 0.148 0.034 Uiso 1 1 calc R
H1B H 0.159 0.5729 0.2049 0.034 Uiso 1 1 calc R
C2 C 0.4242(4) 0.5566(5) 0.24640(16) 0.0286(10) Uani 1 1 d .
H2A H 0.3747 0.5835 0.2784 0.034 Uiso 1 1 calc R
H2B H 0.4946 0.4867 0.2597 0.034 Uiso 1 1 calc R
C3 C 0.4357(4) 0.3715(5) 0.14026(16) 0.0275(10) Uani 1 1 d .
H3A H 0.5046 0.2953 0.152 0.033 Uiso 1 1 calc R
H3B H 0.3911 0.2989 0.1126 0.033 Uiso 1 1 calc R
C4 C 0.1422(4) 0.8212(6) 0.12319(16) 0.0265(9) Uani 1 1 d .
C5 C 0.1625(4) 0.9881(6) 0.09689(17) 0.0314(10) Uani 1 1 d .
H5 H 0.2408 1.0373 0.0961 0.038 Uiso 1 1 calc R
C6 C 0.0704(4) 1.0835(7) 0.07188(18) 0.0396(12) Uani 1 1 d .
H6 H 0.086 1.1982 0.0545 0.047 Uiso 1 1 calc R
C7 C -0.0434(4) 1.0147(8) 0.07185(18) 0.0429(13) Uani 1 1 d .
H7 H -0.1062 1.0791 0.0538 0.052 Uiso 1 1 calc R
C8 C -0.0644(4) 0.8526(8) 0.0982(2) 0.0495(14) Uani 1 1 d .
H8 H -0.1431 0.805 0.0989 0.059 Uiso 1 1 calc R
C9 C 0.0267(4) 0.7548(7) 0.12428(19) 0.0400(11) Uani 1 1 d .
H9 H 0.0096 0.6427 0.1428 0.048 Uiso 1 1 calc R
C10 C 0.5474(3) 0.8372(6) 0.25796(17) 0.0248(9) Uani 1 1 d .
C11 C 0.5990(4) 0.9962(6) 0.23719(17) 0.0295(10) Uani 1 1 d .
H11 H 0.5762 1.0387 0.202 0.035 Uiso 1 1 calc R
C12 C 0.6831(4) 1.0936(7) 0.26710(19) 0.0392(12) Uani 1 1 d .
H12 H 0.7167 1.2033 0.2526 0.047 Uiso 1 1 calc R
C13 C 0.7188(4) 1.0322(7) 0.31819(19) 0.0416(12) Uani 1 1 d .
H13 H 0.779 1.0962 0.3381 0.05 Uiso 1 1 calc R
C14 C 0.6663(4) 0.8785(7) 0.33941(19) 0.0418(12) Uani 1 1 d .
H14 H 0.6887 0.8379 0.3748 0.05 Uiso 1 1 calc R
C15 C 0.5806(4) 0.7805(6) 0.31013(17) 0.0329(11) Uani 1 1 d .
H15 H 0.5444 0.6745 0.3257 0.04 Uiso 1 1 calc R
C16 C 0.5649(3) 0.5073(6) 0.07146(16) 0.0236(9) Uani 1 1 d .
C17 C 0.6222(4) 0.6574(6) 0.04856(17) 0.0317(10) Uani 1 1 d .
H17 H 0.6037 0.7792 0.0604 0.038 Uiso 1 1 calc R
C18 C 0.7052(4) 0.6324(8) 0.00904(18) 0.0418(12) Uani 1 1 d .
H18 H 0.7435 0.7371 -0.0062 0.05 Uiso 1 1 calc R
C19 C 0.7338(4) 0.4576(8) -0.00882(19) 0.0462(14) Uani 1 1 d .
H19 H 0.7927 0.4409 -0.0356 0.055 Uiso 1 1 calc R
C20 C 0.6759(4) 0.3070(7) 0.01276(19) 0.0405(12) Uani 1 1 d .
H20 H 0.6935 0.1861 -0.0001 0.049 Uiso 1 1 calc R
C21 C 0.5924(4) 0.3298(6) 0.05288(18) 0.0314(10) Uani 1 1 d .
H21 H 0.5538 0.2248 0.0678 0.038 Uiso 1 1 calc R

loop_
_atom_site_aniso_label
_atom_site_aniso_U_11
_atom_site_aniso_U_22
_atom_site_aniso_U_33
_atom_site_aniso_U_23
_atom_site_aniso_U_13
_atom_site_aniso_U_12
Mo1 0.01989(16) 0.01366(15) 0.02250(17) 0.00069(16) 0.00119(11) -0.00048(16)
P1 0.0346(6) 0.0192(5) 0.0368(7) 0.0050(5) 0.0067(5) -0.0044(5)
N1 0.0219(16) 0.0193(19) 0.0260(17) -0.0006(14) 0.0043(14) -0.0022(14)
N2 0.0271(17) 0.0211(17) 0.0242(17) 0.0027(15) 0.0035(13) 0.0011(16)
N3 0.0199(17) 0.0153(16) 0.0228(18) -0.0012(14) 0.0043(14) 0.0030(13)
N4 0.0252(18) 0.0186(18) 0.028(2) 0.0036(15) 0.0032(15) -0.0015(14)
C1 0.023(2) 0.027(2) 0.035(2) -0.0009(19) 0.0065(18) -0.0063(18)
C2 0.033(2) 0.027(2) 0.026(2) 0.0089(18) 0.0038(19) -0.0009(19)
C3 0.034(2) 0.015(2) 0.034(2) -0.0002(17) 0.0058(19) 0.0000(17)
C4 0.024(2) 0.034(2) 0.021(2) -0.0097(18) 0.0015(18) 0.0021(18)
C5 0.023(2) 0.037(3) 0.034(3) 0.002(2) 0.0035(19) 0.004(2)
C6 0.035(3) 0.052(3) 0.032(3) 0.007(2) 0.006(2) 0.015(2)
C7 0.035(3) 0.065(4) 0.029(3) 0.000(2) -0.004(2) 0.017(3)
C8 0.024(2) 0.069(4) 0.055(3) -0.013(3) -0.010(2) 0.001(3)
C9 0.028(2) 0.042(3) 0.050(3) -0.005(3) -0.003(2) -0.003(3)
C10 0.0146(19) 0.030(2) 0.030(2) -0.0047(19) 0.0025(17) 0.0050(17)
C11 0.026(2) 0.032(2) 0.031(2) 0.0030(19) -0.0064(19) -0.0017(19)
C12 0.026(2) 0.043(3) 0.048(3) -0.002(2) -0.001(2) -0.010(2)
C13 0.024(2) 0.062(3) 0.039(3) -0.013(3) -0.007(2) -0.004(2)
C14 0.035(3) 0.062(3) 0.028(3) -0.001(2) -0.008(2) 0.003(3)
C15 0.033(2) 0.040(3) 0.026(2) 0.003(2) 0.0000(18) 0.002(2)
C16 0.019(2) 0.027(2) 0.025(2) -0.0015(17) -0.0054(17) 0.0007(17)
C17 0.029(2) 0.033(2) 0.033(3) -0.005(2) 0.004(2) -0.001(2)
C18 0.033(3) 0.059(3) 0.033(3) -0.004(2) 0.010(2) -0.010(2)
C19 0.028(3) 0.079(4) 0.032(3) -0.016(3) 0.004(2) 0.006(3)
C20 0.034(3) 0.049(3) 0.038(3) -0.018(2) -0.006(2) 0.015(2)
C21 0.028(2) 0.032(2) 0.034(3) -0.004(2) -0.003(2) 0.006(2)

loop_
_atom_type_symbol
_atom_type_description
_atom_type_scat_dispersion_real
_atom_type_scat_dispersion_imag
_atom_type_scat_source
C C 0.0033 0.0016 'International Tables Vol C Tables 4.2.6.8 and 6.1.1.4'
H H 0 0 'International Tables Vol C Tables 4.2.6.8 and 6.1.1.4'
N N 0.0061 0.0033 'International Tables Vol C Tables 4.2.6.8 and 6.1.1.4'
P P 0.1023 0.0942 'International Tables Vol C Tables 4.2.6.8 and 6.1.1.4'
Mo Mo -1.6832 0.6857 'International Tables Vol C Tables 4.2.6.8 and 6.1.1.4'

loop_
_geom_angle_atom_site_label_1
_geom_angle_atom_site_label_2
_geom_angle_atom_site_label_3
_geom_angle
N4 Mo1 N3 109.90(15)
N4 Mo1 N2 112.18(15)
N3 Mo1 N2 105.35(13)
N4 Mo1 N1 111.87(15)
N3 Mo1 N1 108.79(13)
N2 Mo1 N1 108.50(13)
N4 Mo1 P1 178.88(12)
N3 Mo1 P1 69.00(9)
N2 Mo1 P1 68.49(10)
N1 Mo1 P1 68.55(9)
C2 P1 C1 105.22(19)
C2 P1 C3 103.68(19)
C1 P1 C3 104.18(19)
C2 P1 Mo1 66.03(12)
C1 P1 Mo1 65.98(12)
C3 P1 Mo1 65.40(12)
C4 N1 C1 117.6(3)
C4 N1 Mo1 135.4(3)
C1 N1 Mo1 106.7(2)
C10 N2 C2 117.2(3)
C10 N2 Mo1 134.9(3)
C2 N2 Mo1 107.1(2)
C16 N3 C3 116.2(3)
C16 N3 Mo1 136.9(3)
C3 N3 Mo1 106.8(2)
N1 C1 P1 118.8(3)
N1 C1 H1A 107.6
P1 C1 H1A 107.6
N1 C1 H1B 107.6
P1 C1 H1B 107.6
H1A C1 H1B 107.1
N2 C2 P1 118.4(3)
N2 C2 H2A 107.7
P1 C2 H2A 107.7
N2 C2 H2B 107.7
P1 C2 H2B 107.7
H2A C2 H2B 107.1
N3 C3 P1 118.6(3)
N3 C3 H3A 107.7
P1 C3 H3A 107.7
N3 C3 H3B 107.7
P1 C3 H3B 107.7
H3A C3 H3B 107.1
C9 C4 C5 118.1(4)
C9 C4 N1 121.8(4)
C5 C4 N1 120.1(4)
C6 C5 C4 120.8(4)
C6 C5 H5 119.6
C4 C5 H5 119.6
C7 C6 C5 120.9(5)
C7 C6 H6 119.6
C5 C6 H6 119.6
C8 C7 C6 118.7(5)
C8 C7 H7 120.7
C6 C7 H7 120.7
C7 C8 C9 121.5(5)
C7 C8 H8 119.2
C9 C8 H8 119.2
C4 C9 C8 120.0(5)
C4 C9 H9 120
C8 C9 H9 120
C11 C10 C15 118.4(4)
C11 C10 N2 119.3(4)
C15 C10 N2 122.3(4)
C12 C11 C10 120.8(4)
C12 C11 H11 119.6
C10 C11 H11 119.6
C11 C12 C13 120.5(4)
C11 C12 H12 119.8
C13 C12 H12 119.8
C14 C13 C12 119.0(4)
C14 C13 H13 120.5
C12 C13 H13 120.5
C13 C14 C15 121.2(4)
C13 C14 H14 119.4
C15 C14 H14 119.4
C14 C15 C10 120.1(4)
C14 C15 H15 119.9
C10 C15 H15 119.9
C17 C16 C21 118.5(4)
C17 C16 N3 119.3(4)
C21 C16 N3 122.1(4)
C18 C17 C16 120.8(4)
C18 C17 H17 119.6
C16 C17 H17 119.6
C17 C18 C19 120.8(5)
C17 C18 H18 119.6
C19 C18 H18 119.6
C18 C19 C20 119.1(4)
C18 C19 H19 120.5
C20 C19 H19 120.5
C19 C20 C21 120.8(4)
C19 C20 H20 119.6
C21 C20 H20 119.6
C20 C21 C16 120.0(4)
C20 C21 H21 120
C16 C21 H21 120

loop_
_geom_bond_atom_site_label_1
_geom_bond_atom_site_label_2
_geom_bond_distance
Mo1 N4 1.656(3)
Mo1 N3 1.938(3)
Mo1 N2 1.953(3)
Mo1 N1 1.961(3)
Mo1 P1 2.9386(11)
P1 C2 1.864(4)
P1 C1 1.865(4)
P1 C3 1.874(4)
N1 C4 1.418(5)
N1 C1 1.468(5)
N2 C10 1.422(5)
N2 C2 1.470(5)
N3 C16 1.420(5)
N3 C3 1.469(5)
C1 H1A 0.99
C1 H1B 0.99
C2 H2A 0.99
C2 H2B 0.99
C3 H3A 0.99
C3 H3B 0.99
C4 C9 1.386(6)
C4 C5 1.388(6)
C5 C6 1.381(6)
C5 H5 0.95
C6 C7 1.374(6)
C6 H6 0.95
C7 C8 1.361(7)
C7 H7 0.95
C8 C9 1.392(6)
C8 H8 0.95
C9 H9 0.95
C10 C11 1.387(5)
C10 C15 1.393(6)
C11 C12 1.382(6)
C11 H11 0.95
C12 C13 1.387(6)
C12 H12 0.95
C13 C14 1.365(6)
C13 H13 0.95
C14 C15 1.388(6)
C14 H14 0.95
C15 H15 0.95
C16 C17 1.385(6)
C16 C21 1.396(5)
C17 C18 1.371(6)
C17 H17 0.95
C18 C19 1.376(7)
C18 H18 0.95
C19 C20 1.378(7)
C19 H19 0.95
C20 C21 1.383(6)
C20 H20 0.95
C21 H21 0.95
